data_2215176
loop_
_publ_author_name
'Wen, De-Cai'
'Wu, Lin-Hua'
'Zhong, Chun-Long'
'Xie, Tian-Yang'
'Ta, Hong-Gui'

_publ_section_title
(2,2'-Bipyridine-\k^2^<i>N</i>,<i>N</i>')(3,5-dinitrosalicylato-\k^2^<i>O</i>^1^,<i>O</i>^2^)(pyridine-\k<i>N</i>)copper(II)
_journal_coeditor_code HY2074
_journal_issue 9
_journal_name_full 'Acta Crystallographica Section E'
_journal_page_first m2362
_journal_page_last m2363
_journal_paper_doi 10.1107/S1600536807039876
_journal_volume 63
_journal_year 2007
_chemical_formula_iupac '[Cu (C7 H2 N2 O7) (C5 H5 N) (C10 H8 N2)]'
_chemical_formula_moiety 'C22 H15 Cu N5 O7'
_chemical_formula_sum 'C22 H15 Cu N5 O7'
_chemical_formula_weight 524.93
_chemical_name_systematic
;
(2,2'-Bipyridine-\k^2^N,N')(3,5-dinitrosalicylato-\k^2^O^1^,O^2^)(pyridine-
\kN)copper(II)
;
_space_group_IT_number 2
_symmetry_cell_setting triclinic
_symmetry_space_group_name_Hall '-P 1'
_symmetry_space_group_name_H-M 'P -1'
_atom_sites_solution_hydrogens geom
_atom_sites_solution_primary direct
_atom_sites_solution_secondary difmap
_audit_creation_method SHELXL97
_cell_angle_alpha 68.99(3)
_cell_angle_beta 67.88(3)
_cell_angle_gamma 79.08(3)
_cell_formula_units_Z 2
_cell_length_a 9.981(2)
_cell_length_b 10.269(2)
_cell_length_c 11.913(2)
_cell_measurement_reflns_used 3813
_cell_measurement_temperature 293(2)
_cell_measurement_theta_max 25.50
_cell_measurement_theta_min 1.94
_cell_volume 1053.9(5)
_computing_cell_refinement PROCESS-AUTO
_computing_data_collection 'PROCESS-AUTO (Rigaku, 1998)'
_computing_data_reduction PROCESS-AUTO
_computing_molecular_graphics 'SHELXTL-Plus (Sheldrick, 1990)'
_computing_publication_material SHELXL97
_computing_structure_refinement 'SHELXL97 (Sheldrick, 1997)'
_computing_structure_solution 'SHELXS97 (Sheldrick, 1997)'
_diffrn_ambient_temperature 293(2)
_diffrn_measured_fraction_theta_full 0.972
_diffrn_measured_fraction_theta_max 0.972
_diffrn_measurement_device_type 'Rigaku R-AXIS RAPID IP'
_diffrn_measurement_method \w
_diffrn_radiation_monochromator graphite
_diffrn_radiation_source 'fine-focus sealed tube'
_diffrn_radiation_type MoK\a
_diffrn_radiation_wavelength 0.71073
_diffrn_reflns_av_R_equivalents 0.0515
_diffrn_reflns_av_sigmaI/netI 0.0363
_diffrn_reflns_limit_h_max 11
_diffrn_reflns_limit_h_min -12
_diffrn_reflns_limit_k_max 0
_diffrn_reflns_limit_k_min -12
_diffrn_reflns_limit_l_max 13
_diffrn_reflns_limit_l_min -14
_diffrn_reflns_number 8700
_diffrn_reflns_theta_full 25.50
_diffrn_reflns_theta_max 25.50
_diffrn_reflns_theta_min 1.94
_exptl_absorpt_coefficient_mu 1.095
_exptl_absorpt_correction_T_max 0.797
_exptl_absorpt_correction_T_min 0.767
_exptl_absorpt_correction_type multi-scan
_exptl_absorpt_process_details '(ABSCOR; Higashi, 1995)'
_exptl_crystal_colour green
_exptl_crystal_density_diffrn 1.654
_exptl_crystal_density_method 'not measured'
_exptl_crystal_description block
_exptl_crystal_F_000 534
_exptl_crystal_size_max 0.24
_exptl_crystal_size_mid 0.23
_exptl_crystal_size_min 0.21
_refine_diff_density_max 0.378
_refine_diff_density_min -0.531
_refine_ls_extinction_method none
_refine_ls_goodness_of_fit_ref 1.100
_refine_ls_hydrogen_treatment constr
_refine_ls_matrix_type full
_refine_ls_number_parameters 316
_refine_ls_number_reflns 3813
_refine_ls_number_restraints 0
_refine_ls_restrained_S_all 1.100
_refine_ls_R_factor_all 0.0684
_refine_ls_R_factor_gt 0.0521
_refine_ls_shift/su_max 0.001
_refine_ls_shift/su_mean 0.000
_refine_ls_structure_factor_coef Fsqd
_refine_ls_weighting_details 'calc w = 1/[\s^2^(Fo^2^)+(0.0764P)^2^+1.3696P] where P=(Fo^2^+2Fc^2^)/3'
_refine_ls_weighting_scheme calc
_refine_ls_wR_factor_gt 0.1334
_refine_ls_wR_factor_ref 0.1489
_reflns_number_gt 3149
_reflns_number_total 3813
_reflns_threshold_expression I>2\s(I)
_cod_data_source_file hy2074.cif
_cod_data_source_block I
_cod_database_code 2215176
_cod_database_fobs_code 2215176

loop_
_symmetry_equiv_pos_as_xyz
'x, y, z'
'-x, -y, -z'

loop_
_atom_site_type_symbol
_atom_site_label
_atom_site_fract_x
_atom_site_fract_y
_atom_site_fract_z
_atom_site_U_iso_or_equiv
_atom_site_adp_type
_atom_site_calc_flag
_atom_site_refinement_flags
_atom_site_occupancy
Cu Cu1 0.73644(5) 0.53558(5) 0.63796(4) 0.03526(19) Uani d . 1
N N1 1.1054(5) 0.8518(4) 0.4277(5) 0.0568(11) Uani d . 1
N N2 1.1139(4) 0.8782(4) 0.0098(4) 0.0487(10) Uani d . 1
N N3 0.5974(4) 0.3880(4) 0.7647(3) 0.0398(8) Uani d . 1
N N4 0.7636(4) 0.5261(4) 0.7993(3) 0.0383(8) Uani d . 1
N N5 0.5748(4) 0.7234(4) 0.6310(3) 0.0392(8) Uani d . 1
O O1 0.7897(4) 0.4980(4) 0.2997(3) 0.0675(12) Uani d . 1
O O2 0.7302(3) 0.4896(3) 0.4995(3) 0.0474(8) Uani d . 1
O O3 0.9040(3) 0.6421(3) 0.5376(3) 0.0423(7) Uani d . 1
O O4 1.0337(5) 0.8415(4) 0.5388(4) 0.0742(12) Uani d . 1
O O5 1.2219(5) 0.9046(5) 0.3731(5) 0.0922(15) Uani d . 1
O O6 1.2102(4) 0.9586(4) -0.0363(4) 0.0721(12) Uani d . 1
O O7 1.0631(4) 0.8460(4) -0.0548(3) 0.0661(10) Uani d . 1
C C1 0.9028(4) 0.6550(4) 0.3326(4) 0.0316(8) Uani d . 1
C C2 0.9467(4) 0.6966(4) 0.4161(4) 0.0343(9) Uani d . 1
C C3 1.0503(4) 0.8015(5) 0.3536(4) 0.0398(10) Uani d . 1
C C4 1.1040(5) 0.8609(5) 0.2222(5) 0.0458(11) Uani d . 1
H H4A 1.1713 0.9288 0.1848 0.055 Uiso calc R 1
C C5 1.0565(5) 0.8179(4) 0.1485(4) 0.0398(10) Uani d . 1
C C6 0.9573(4) 0.7168(4) 0.2024(4) 0.0380(9) Uani d . 1
H H6A 0.9267 0.6899 0.1498 0.046 Uiso calc R 1
C C7 0.8009(5) 0.5402(5) 0.3796(4) 0.0383(9) Uani d . 1
C C8 0.5166(5) 0.3232(5) 0.7363(5) 0.0474(11) Uani d . 1
H H8A 0.5211 0.3478 0.6519 0.057 Uiso calc R 1
C C9 0.4261(6) 0.2202(5) 0.8288(5) 0.0589(14) Uani d . 1
H H9A 0.3690 0.1776 0.8073 0.071 Uiso calc R 1
C C10 0.4227(6) 0.1824(5) 0.9525(5) 0.0620(15) Uani d . 1
H H10A 0.3635 0.1131 1.0158 0.074 Uiso calc R 1
C C11 0.5064(6) 0.2467(5) 0.9828(5) 0.0554(13) Uani d . 1
H H11A 0.5056 0.2204 1.0663 0.066 Uiso calc R 1
C C12 0.6925(5) 0.4151(6) 1.0246(4) 0.0531(12) Uani d . 1
H H12A 0.6369 0.3507 1.0977 0.064 Uiso calc R 1
C C13 0.7826(6) 0.4939(6) 1.0325(5) 0.0614(15) Uani d . 1
H H13A 0.7900 0.4832 1.1109 0.074 Uiso calc R 1
C C14 0.8622(6) 0.5890(6) 0.9233(5) 0.0575(13) Uani d . 1
H H14A 0.9236 0.6439 0.9271 0.069 Uiso calc R 1
C C15 0.8506(5) 0.6029(5) 0.8071(5) 0.0480(11) Uani d . 1
H H15A 0.9049 0.6673 0.7332 0.058 Uiso calc R 1
C C16 0.6849(5) 0.4322(5) 0.9066(4) 0.0404(10) Uani d . 1
C C17 0.5929(5) 0.3521(4) 0.8872(4) 0.0412(10) Uani d . 1
C C18 0.5984(5) 0.8385(5) 0.6463(4) 0.0448(11) Uani d . 1
H H18A 0.6903 0.8471 0.6448 0.054 Uiso calc R 1
C C19 0.4958(6) 0.9440(5) 0.6640(5) 0.0536(12) Uani d . 1
H H19A 0.5174 1.0221 0.6747 0.064 Uiso calc R 1
C C20 0.3603(6) 0.9338(6) 0.6658(5) 0.0596(14) Uani d . 1
H H20A 0.2879 1.0038 0.6796 0.072 Uiso calc R 1
C C21 0.3327(5) 0.8176(6) 0.6469(5) 0.0575(14) Uani d . 1
H H21A 0.2421 0.8083 0.6463 0.069 Uiso calc R 1
C C22 0.4424(5) 0.7168(5) 0.6292(4) 0.0468(11) Uani d . 1
H H22A 0.4245 0.6394 0.6151 0.056 Uiso calc R 1

loop_
_atom_site_aniso_label
_atom_site_aniso_U_11
_atom_site_aniso_U_22
_atom_site_aniso_U_33
_atom_site_aniso_U_12
_atom_site_aniso_U_13
_atom_site_aniso_U_23
Cu1 0.0393(3) 0.0428(3) 0.0239(3) -0.0148(2) -0.0062(2) -0.0092(2)
N1 0.054(3) 0.053(3) 0.074(3) -0.022(2) -0.024(2) -0.020(2)
N2 0.045(2) 0.041(2) 0.036(2) 0.0020(17) -0.0007(18) 0.0001(17)
N3 0.046(2) 0.0372(19) 0.0293(17) -0.0084(16) -0.0018(15) -0.0104(15)
N4 0.0372(18) 0.049(2) 0.0327(17) -0.0015(15) -0.0127(15) -0.0175(16)
N5 0.044(2) 0.042(2) 0.0341(18) -0.0130(16) -0.0160(16) -0.0069(15)
O1 0.086(3) 0.095(3) 0.0326(17) -0.057(2) -0.0099(17) -0.0172(17)
O2 0.0548(19) 0.063(2) 0.0282(14) -0.0365(16) -0.0002(14) -0.0169(14)
O3 0.0400(16) 0.0597(19) 0.0293(14) -0.0219(14) -0.0053(12) -0.0140(13)
O4 0.098(3) 0.084(3) 0.058(2) -0.044(2) -0.024(2) -0.025(2)
O5 0.067(3) 0.121(4) 0.105(3) -0.055(3) -0.013(3) -0.046(3)
O6 0.064(2) 0.062(2) 0.053(2) -0.0251(19) 0.0093(19) 0.0038(18)
O7 0.071(2) 0.074(3) 0.0321(17) -0.006(2) -0.0065(17) -0.0024(17)
C1 0.0288(19) 0.037(2) 0.0275(18) -0.0069(16) -0.0070(16) -0.0091(16)
C2 0.0273(19) 0.038(2) 0.037(2) -0.0056(16) -0.0066(16) -0.0129(17)
C3 0.035(2) 0.041(2) 0.049(2) -0.0097(18) -0.0141(19) -0.0166(19)
C4 0.034(2) 0.036(2) 0.052(3) -0.0099(18) -0.003(2) -0.004(2)
C5 0.035(2) 0.034(2) 0.034(2) -0.0043(17) -0.0023(17) -0.0015(17)
C6 0.038(2) 0.043(2) 0.0294(19) -0.0043(18) -0.0105(17) -0.0073(17)
C7 0.040(2) 0.051(3) 0.0290(19) -0.0168(19) -0.0113(18) -0.0123(18)
C8 0.051(3) 0.044(3) 0.044(2) -0.018(2) -0.003(2) -0.015(2)
C9 0.058(3) 0.048(3) 0.064(3) -0.017(2) -0.001(3) -0.024(2)
C10 0.062(3) 0.044(3) 0.057(3) -0.020(2) 0.003(3) -0.006(2)
C11 0.061(3) 0.045(3) 0.035(2) -0.001(2) -0.003(2) 0.001(2)
C12 0.052(3) 0.069(3) 0.030(2) 0.011(2) -0.014(2) -0.014(2)
C13 0.065(3) 0.089(4) 0.034(2) 0.020(3) -0.025(2) -0.027(3)
C14 0.051(3) 0.084(4) 0.057(3) 0.009(3) -0.030(3) -0.038(3)
C15 0.047(3) 0.062(3) 0.042(2) 0.001(2) -0.020(2) -0.021(2)
C16 0.039(2) 0.045(2) 0.028(2) 0.0075(19) -0.0083(18) -0.0098(18)
C17 0.042(2) 0.036(2) 0.031(2) 0.0048(18) -0.0031(18) -0.0070(17)
C18 0.048(3) 0.047(3) 0.042(2) -0.019(2) -0.013(2) -0.011(2)
C19 0.066(3) 0.046(3) 0.048(3) -0.007(2) -0.012(2) -0.020(2)
C20 0.058(3) 0.063(3) 0.042(3) 0.005(3) -0.011(2) -0.010(2)
C21 0.040(3) 0.077(4) 0.047(3) -0.016(3) -0.016(2) -0.002(3)
C22 0.048(3) 0.052(3) 0.043(2) -0.016(2) -0.018(2) -0.009(2)

loop_
_atom_type_symbol
_atom_type_description
_atom_type_scat_dispersion_real
_atom_type_scat_dispersion_imag
_atom_type_scat_source
C C 0.0033 0.0016 'International Tables Vol C Tables 4.2.6.8 and 6.1.1.4'
H H 0.0000 0.0000 'International Tables Vol C Tables 4.2.6.8 and 6.1.1.4'
N N 0.0061 0.0033 'International Tables Vol C Tables 4.2.6.8 and 6.1.1.4'
O O 0.0106 0.0060 'International Tables Vol C Tables 4.2.6.8 and 6.1.1.4'
Cu Cu 0.3201 1.2651 'International Tables Vol C Tables 4.2.6.8 and 6.1.1.4'

loop_
_geom_angle_atom_site_label_1
_geom_angle_atom_site_label_2
_geom_angle_atom_site_label_3
_geom_angle
_geom_angle_publ_flag
O2 Cu1 O3 94.21(12) y
O2 Cu1 N4 163.41(15) y
O3 Cu1 N4 90.62(14) y
O2 Cu1 N3 91.20(13) y
O3 Cu1 N3 164.71(15) y
N4 Cu1 N3 80.41(15) y
O2 Cu1 N5 99.04(15) y
O3 Cu1 N5 95.26(13) y
N4 Cu1 N5 96.30(14) y
N3 Cu1 N5 98.00(14) y
O5 N1 O4 123.0(5) ?
O5 N1 C3 117.2(5) ?
O4 N1 C3 119.7(4) ?
O6 N2 O7 123.1(4) ?
O6 N2 C5 118.3(5) ?
O7 N2 C5 118.6(4) ?
C8 N3 C17 119.5(4) ?
C8 N3 Cu1 125.5(3) ?
C17 N3 Cu1 114.9(3) ?
C15 N4 C16 119.4(4) ?
C15 N4 Cu1 125.4(3) ?
C16 N4 Cu1 115.2(3) ?
C18 N5 C22 116.5(4) ?
C18 N5 Cu1 121.6(3) ?
C22 N5 Cu1 121.3(3) ?
C7 O2 Cu1 128.7(3) ?
C2 O3 Cu1 125.1(3) ?
C6 C1 C2 120.3(4) ?
C6 C1 C7 116.3(4) ?
C2 C1 C7 123.3(3) ?
O3 C2 C3 120.5(4) ?
O3 C2 C1 124.2(4) ?
C3 C2 C1 115.3(4) ?
C4 C3 C2 123.0(4) ?
C4 C3 N1 116.3(4) ?
C2 C3 N1 120.7(4) ?
C5 C4 C3 118.7(4) ?
C5 C4 H4A 120.6 ?
C3 C4 H4A 120.6 ?
C4 C5 C6 121.3(4) ?
C4 C5 N2 119.3(4) ?
C6 C5 N2 119.4(4) ?
C1 C6 C5 121.3(4) ?
C1 C6 H6A 119.3 ?
C5 C6 H6A 119.3 ?
O1 C7 O2 122.1(4) ?
O1 C7 C1 117.5(4) ?
O2 C7 C1 120.4(3) ?
N3 C8 C9 122.0(5) ?
N3 C8 H8A 119.0 ?
C9 C8 H8A 119.0 ?
C10 C9 C8 118.6(5) ?
C10 C9 H9A 120.7 ?
C8 C9 H9A 120.7 ?
C11 C10 C9 120.1(5) ?
C11 C10 H10A 120.0 ?
C9 C10 H10A 120.0 ?
C10 C11 C17 119.3(5) ?
C10 C11 H11A 120.3 ?
C17 C11 H11A 120.3 ?
C13 C12 C16 119.1(5) ?
C13 C12 H12A 120.4 ?
C16 C12 H12A 120.4 ?
C12 C13 C14 119.2(5) ?
C12 C13 H13A 120.4 ?
C14 C13 H13A 120.4 ?
C13 C14 C15 119.6(5) ?
C13 C14 H14A 120.2 ?
C15 C14 H14A 120.2 ?
N4 C15 C14 121.3(5) ?
N4 C15 H15A 119.4 ?
C14 C15 H15A 119.4 ?
N4 C16 C12 121.4(4) ?
N4 C16 C17 115.0(4) ?
C12 C16 C17 123.6(4) ?
N3 C17 C11 120.5(5) ?
N3 C17 C16 114.4(4) ?
C11 C17 C16 125.1(4) ?
N5 C18 C19 123.6(4) ?
N5 C18 H18A 118.2 ?
C19 C18 H18A 118.2 ?
C18 C19 C20 119.1(5) ?
C18 C19 H19A 120.5 ?
C20 C19 H19A 120.5 ?
C19 C20 C21 118.9(5) ?
C19 C20 H20A 120.5 ?
C21 C20 H20A 120.5 ?
C22 C21 C20 118.1(5) ?
C22 C21 H21A 121.0 ?
C20 C21 H21A 121.0 ?
N5 C22 C21 123.7(5) ?
N5 C22 H22A 118.2 ?
C21 C22 H22A 118.2 ?

loop_
_geom_bond_atom_site_label_1
_geom_bond_atom_site_label_2
_geom_bond_distance
_geom_bond_publ_flag
Cu1 O2 1.896(3) y
Cu1 O3 1.917(3) y
Cu1 N4 2.007(3) y
Cu1 N3 2.020(3) y
Cu1 N5 2.267(4) y
N1 O5 1.220(5) ?
N1 O4 1.220(6) ?
N1 C3 1.466(6) ?
N2 O6 1.219(5) ?
N2 O7 1.224(6) ?
N2 C5 1.460(5) ?
N3 C8 1.334(6) ?
N3 C17 1.356(6) ?
N4 C15 1.326(6) ?
N4 C16 1.352(6) ?
N5 C18 1.334(6) ?
N5 C22 1.344(6) ?
O1 C7 1.225(5) ?
O2 C7 1.287(5) ?
O3 C2 1.278(5) ?
C1 C6 1.376(5) ?
C1 C2 1.439(6) ?
C1 C7 1.513(5) ?
C2 C3 1.432(5) ?
C3 C4 1.385(6) ?
C4 C5 1.364(7) ?
C4 H4A 0.9300 ?
C5 C6 1.379(6) ?
C6 H6A 0.9300 ?
C8 C9 1.388(6) ?
C8 H8A 0.9300 ?
C9 C10 1.372(8) ?
C9 H9A 0.9300 ?
C10 C11 1.367(8) ?
C10 H10A 0.9300 ?
C11 C17 1.394(6) ?
C11 H11A 0.9300 ?
C12 C13 1.367(8) ?
C12 C16 1.382(6) ?
C12 H12A 0.9300 ?
C13 C14 1.372(8) ?
C13 H13A 0.9300 ?
C14 C15 1.386(6) ?
C14 H14A 0.9300 ?
C15 H15A 0.9300 ?
C16 C17 1.468(6) ?
C18 C19 1.360(7) ?
C18 H18A 0.9300 ?
C19 C20 1.367(8) ?
C19 H19A 0.9300 ?
C20 C21 1.384(8) ?
C20 H20A 0.9300 ?
C21 C22 1.366(7) ?
C21 H21A 0.9300 ?
C22 H22A 0.9300 ?

loop_
_geom_hbond_atom_site_label_D
_geom_hbond_atom_site_label_H
_geom_hbond_atom_site_label_A
_geom_hbond_site_symmetry_A
_geom_hbond_distance_DH
_geom_hbond_distance_HA
_geom_hbond_distance_DA
_geom_hbond_angle_DHA
_geom_hbond_publ_flag
C13 H13A O1 1_556 0.93 2.31 3.226(6) 169 y
C22 H22A O1 2_666 0.93 2.47 3.174(6) 133 y
C9 H9A O6 1_446 0.93 2.68 3.306(6) 125 y
C19 H19A O5 2_776 0.93 2.64 3.283(6) 126 y

loop_
_geom_torsion_atom_site_label_1
_geom_torsion_atom_site_label_2
_geom_torsion_atom_site_label_3
_geom_torsion_atom_site_label_4
_geom_torsion
O2 Cu1 N3 C8 -14.4(4)
O3 Cu1 N3 C8 -125.2(5)
N4 Cu1 N3 C8 -180.0(4)
N5 Cu1 N3 C8 84.9(4)
O2 Cu1 N3 C17 163.5(3)
O3 Cu1 N3 C17 52.7(6)
N4 Cu1 N3 C17 -2.2(3)
N5 Cu1 N3 C17 -97.2(3)
O2 Cu1 N4 C15 120.4(5)
O3 Cu1 N4 C15 13.3(4)
N3 Cu1 N4 C15 -179.1(4)
N5 Cu1 N4 C15 -82.1(4)
O2 Cu1 N4 C16 -59.5(6)
O3 Cu1 N4 C16 -166.6(3)
N3 Cu1 N4 C16 1.0(3)
N5 Cu1 N4 C16 98.0(3)
O2 Cu1 N5 C18 -138.0(3)
O3 Cu1 N5 C18 -42.9(3)
N4 Cu1 N5 C18 48.4(3)
N3 Cu1 N5 C18 129.5(3)
O2 Cu1 N5 C22 51.4(3)
O3 Cu1 N5 C22 146.5(3)
N4 Cu1 N5 C22 -122.3(3)
N3 Cu1 N5 C22 -41.1(3)
O3 Cu1 O2 C7 -11.4(4)
N4 Cu1 O2 C7 -118.0(5)
N3 Cu1 O2 C7 -177.1(4)
N5 Cu1 O2 C7 84.6(4)
O2 Cu1 O3 C2 21.7(4)
N4 Cu1 O3 C2 -174.2(4)
N3 Cu1 O3 C2 132.1(5)
N5 Cu1 O3 C2 -77.8(4)
Cu1 O3 C2 C3 164.5(3)
Cu1 O3 C2 C1 -18.7(6)
C6 C1 C2 O3 -178.2(4)
C7 C1 C2 O3 -0.4(7)
C6 C1 C2 C3 -1.3(6)
C7 C1 C2 C3 176.5(4)
O3 C2 C3 C4 177.8(4)
C1 C2 C3 C4 0.7(6)
O3 C2 C3 N1 -2.1(7)
C1 C2 C3 N1 -179.2(4)
O5 N1 C3 C4 -22.6(7)
O4 N1 C3 C4 156.2(5)
O5 N1 C3 C2 157.3(5)
O4 N1 C3 C2 -23.8(7)
C2 C3 C4 C5 0.0(7)
N1 C3 C4 C5 180.0(4)
C3 C4 C5 C6 -0.3(7)
C3 C4 C5 N2 -179.1(4)
O6 N2 C5 C4 4.9(6)
O7 N2 C5 C4 -175.0(4)
O6 N2 C5 C6 -173.9(4)
O7 N2 C5 C6 6.1(6)
C2 C1 C6 C5 1.1(6)
C7 C1 C6 C5 -176.9(4)
C4 C5 C6 C1 -0.2(7)
N2 C5 C6 C1 178.6(4)
Cu1 O2 C7 O1 177.8(4)
Cu1 O2 C7 C1 -1.7(7)
C6 C1 C7 O1 9.6(6)
C2 C1 C7 O1 -168.3(4)
C6 C1 C7 O2 -170.8(4)
C2 C1 C7 O2 11.3(7)
C17 N3 C8 C9 0.6(7)
Cu1 N3 C8 C9 178.4(4)
N3 C8 C9 C10 -1.4(8)
C8 C9 C10 C11 0.5(8)
C9 C10 C11 C17 1.0(8)
C16 C12 C13 C14 0.7(8)
C12 C13 C14 C15 -0.4(8)
C16 N4 C15 C14 -0.2(7)
Cu1 N4 C15 C14 180.0(4)
C13 C14 C15 N4 0.2(8)
C15 N4 C16 C12 0.4(6)
Cu1 N4 C16 C12 -179.7(3)
C15 N4 C16 C17 -179.6(4)
Cu1 N4 C16 C17 0.3(5)
C13 C12 C16 N4 -0.6(7)
C13 C12 C16 C17 179.3(4)
C8 N3 C17 C11 1.0(6)
Cu1 N3 C17 C11 -177.0(3)
C8 N3 C17 C16 -179.1(4)
Cu1 N3 C17 C16 2.9(5)
C10 C11 C17 N3 -1.8(7)
C10 C11 C17 C16 178.3(4)
N4 C16 C17 N3 -2.1(5)
C12 C16 C17 N3 177.9(4)
N4 C16 C17 C11 177.7(4)
C12 C16 C17 C11 -2.2(7)
C22 N5 C18 C19 2.3(7)
Cu1 N5 C18 C19 -168.7(4)
N5 C18 C19 C20 -0.4(8)
C18 C19 C20 C21 -1.4(8)
C19 C20 C21 C22 1.0(7)
C18 N5 C22 C21 -2.7(7)
Cu1 N5 C22 C21 168.4(4)
C20 C21 C22 N5 1.0(8)
